data_4324187
loop_
_publ_author_name
'Adam Duong'
'Thierry Maris'
'James D. Wuest'

_publ_section_title
;
 Using Pyridinyl-Substituted Diaminotriazines to Bind Pd(II) and Create
 Metallotectons for Engineering Hydrogen-Bonded Crystals
;
_journal_name_full 'Inorganic Chemistry'
_journal_page_first 5605
_journal_page_last 5618
_journal_paper_doi 10.1021/ic2003047
_journal_volume 50
_journal_year 2011
_chemical_compound_source 'Synthesized by the authors. See text'
_chemical_formula_moiety 'C32 H32 N24 Pd, 2(C2 H6 O), F6 P, 4(H2 O), H O'
_chemical_formula_sum 'C36 H53 F6 N24 O7 P Pd'
_chemical_formula_weight 1185.39
_chemical_name_systematic
; 
 ? 
;
_space_group_IT_number 12
_symmetry_cell_setting monoclinic
_symmetry_space_group_name_Hall '-C 2y'
_symmetry_space_group_name_H-M 'C 1 2/m 1'
_atom_sites_solution_hydrogens geom
_atom_sites_solution_primary direct
_atom_sites_solution_secondary difmap
_audit_creation_method SHELXL-97
_cell_angle_alpha 90
_cell_angle_beta 101.709(6)
_cell_angle_gamma 90
_cell_formula_units_Z 2
_cell_length_a 12.914(3)
_cell_length_b 20.449(3)
_cell_length_c 11.744(4)
_cell_measurement_reflns_used 19508
_cell_measurement_temperature 150
_cell_measurement_theta_max 67.46
_cell_measurement_theta_min 3.84
_cell_volume 3036.8(13)
_computing_cell_refinement 'SAINT V7.34A(Bruker AXS, 2006)'
_computing_data_collection 'APEX2  (Bruker AXS, 2006)'
_computing_data_reduction 'SAINT V7.34A(Bruker AXS, 2006)'
_computing_molecular_graphics 'SHELXTL v6.12 (Bruker AXS, 2001)'
_computing_publication_material 'UdMX (Maris, 2004)'
_computing_structure_refinement 'SHELXL97 (Sheldrick, 2008)'
_computing_structure_solution 'SIR2004 (Burla et al., 2004)'
_diffrn_ambient_temperature 150
_diffrn_detector_area_resol_mean 8.3
_diffrn_measured_fraction_theta_full 0.952
_diffrn_measured_fraction_theta_max 0.952
_diffrn_measurement_device_type 'Bruker Microstar'
_diffrn_measurement_method \w
_diffrn_radiation_monochromator 'Helios optics'
_diffrn_radiation_source 'Rotating Anode'
_diffrn_radiation_type CuK\a
_diffrn_radiation_wavelength 1.54178
_diffrn_reflns_av_R_equivalents 0.043
_diffrn_reflns_av_sigmaI/netI 0.0232
_diffrn_reflns_limit_h_max 15
_diffrn_reflns_limit_h_min -14
_diffrn_reflns_limit_k_max 24
_diffrn_reflns_limit_k_min -24
_diffrn_reflns_limit_l_max 14
_diffrn_reflns_limit_l_min -13
_diffrn_reflns_number 24003
_diffrn_reflns_theta_full 67.94
_diffrn_reflns_theta_max 67.94
_diffrn_reflns_theta_min 3.84
_exptl_absorpt_coefficient_mu 3.400
_exptl_absorpt_correction_T_max 0.8437
_exptl_absorpt_correction_T_min 0.6723
_exptl_absorpt_correction_type multi-scan
_exptl_absorpt_process_details 'Sadabs (Sheldrick, 2007)'
_exptl_crystal_colour colourless
_exptl_crystal_density_diffrn 1.296
_exptl_crystal_density_method 'not measured'
_exptl_crystal_description block
_exptl_crystal_F_000 1216
_exptl_crystal_size_max 0.11
_exptl_crystal_size_mid 0.06
_exptl_crystal_size_min 0.05
_refine_diff_density_max 1.951
_refine_diff_density_min -1.047
_refine_diff_density_rms 0.166
_refine_ls_extinction_method none
_refine_ls_goodness_of_fit_ref 1.239
_refine_ls_matrix_type full
_refine_ls_number_parameters 187
_refine_ls_number_reflns 2709
_refine_ls_number_restraints 6
_refine_ls_restrained_S_all 1.237
_refine_ls_R_factor_all 0.0529
_refine_ls_R_factor_gt 0.0528
_refine_ls_shift/su_max 0.001
_refine_ls_shift/su_mean 0.000
_refine_ls_structure_factor_coef Fsqd
_refine_ls_weighting_details 'calc w=1/[\s^2^(Fo^2^)+(0.0523P)^2^] where P=(Fo^2^+2Fc^2^)/3'
_refine_ls_weighting_scheme calc
_refine_ls_wR_factor_gt 0.1736
_refine_ls_wR_factor_ref 0.1739
_reflns_number_gt 2703
_reflns_number_total 2709
_reflns_threshold_expression I>2\s(I)
_cod_data_source_file COD_Inorg_Chem_50_2011_5605_5618.cif
_cod_data_source_block jw1404
_cod_original_cell_volume 3036.9(12)
_cod_original_sg_symbol_H-M C2/m
_cod_database_code 4324187

loop_
_symmetry_equiv_pos_as_xyz
'x, y, z'
'-x, y, -z'
'x+1/2, y+1/2, z'
'-x+1/2, y+1/2, -z'
'-x, -y, -z'
'x, -y, z'
'-x+1/2, -y+1/2, -z'
'x+1/2, -y+1/2, z'

loop_
_atom_site_label
_atom_site_type_symbol
_atom_site_fract_x
_atom_site_fract_y
_atom_site_fract_z
_atom_site_U_iso_or_equiv
_atom_site_adp_type
_atom_site_occupancy
_atom_site_symmetry_multiplicity
_atom_site_calc_flag
_atom_site_refinement_flags
Pd1 Pd 0.0000 0.0000 0.0000 0.0221(3) Uani 1 4 d S
N1 N -0.0939(3) 0.06938(16) 0.0488(3) 0.0258(7) Uani 1 1 d .
C1 C -0.1611(3) 0.10265(19) -0.0328(3) 0.0260(9) Uani 1 1 d .
H1 H -0.1562 0.0977 -0.1120 0.031 Uiso 1 1 calc R
C2 C -0.2375(4) 0.14414(19) -0.0056(3) 0.0271(9) Uani 1 1 d .
C3 C -0.2471(4) 0.1490(2) 0.1104(4) 0.0340(10) Uani 1 1 d .
H3 H -0.3020 0.1744 0.1312 0.041 Uiso 1 1 calc R
C4 C -0.1750(4) 0.1163(2) 0.1948(4) 0.0369(11) Uani 1 1 d .
H4 H -0.1782 0.1204 0.2746 0.044 Uiso 1 1 calc R
C5 C -0.0985(4) 0.0775(2) 0.1618(3) 0.0328(10) Uani 1 1 d .
H5 H -0.0481 0.0560 0.2199 0.039 Uiso 1 1 calc R
C6 C -0.3071(3) 0.18091(19) -0.0999(3) 0.0262(9) Uani 1 1 d .
N2 N -0.2750(3) 0.18534(18) -0.2000(3) 0.0289(8) Uani 1 1 d .
C7 C -0.3405(4) 0.2202(2) -0.2834(3) 0.0296(9) Uani 1 1 d .
N3 N -0.4328(3) 0.24602(18) -0.2718(3) 0.0308(8) Uani 1 1 d .
C8 C -0.4564(4) 0.2383(2) -0.1660(4) 0.0290(9) Uani 1 1 d .
N4 N -0.3942(3) 0.20695(17) -0.0751(3) 0.0300(8) Uani 1 1 d .
N5 N -0.3078(3) 0.2301(2) -0.3828(3) 0.0396(10) Uani 1 1 d .
H5A H -0.3468 0.2532 -0.4388 0.048 Uiso 1 1 calc R
H5B H -0.2473 0.2136 -0.3924 0.048 Uiso 1 1 calc R
N6 N -0.5461(3) 0.2642(2) -0.1466(3) 0.0371(9) Uani 1 1 d .
H6A H -0.5884 0.2857 -0.2022 0.045 Uiso 1 1 calc R
H6B H -0.5631 0.2596 -0.0781 0.045 Uiso 1 1 calc R
P1 P 0.0000 0.0000 0.5000 0.0483(7) Uani 1 4 d S
F1 F 0.1085(6) 0.0000 0.6033(5) 0.090(2) Uani 1 2 d S
F2 F 0.0506(4) -0.05712(18) 0.4255(3) 0.0801(13) Uani 1 1 d .
O1 O 0.5993(3) 0.31326(15) 0.4203(3) 0.0337(7) Uani 1 1 d D
H1A H 0.5395(19) 0.298(2) 0.387(5) 0.050 Uiso 1 1 d D
H1B H 0.591(4) 0.3540(6) 0.429(5) 0.050 Uiso 1 1 d D
O2 O 0.1516(5) 0.0000 0.2430(5) 0.0627(16) Uani 1 2 d SD
H2A H 0.1226 0.0000 0.3009 0.094 Uiso 1 2 calc S
C9 C 0.2616(6) 0.0000 0.281(2) 0.105(11) Uani 1 2 d SD
H9A H 0.2682 -0.0381 0.3338 0.146 Uiso 0.50 1 calc PR
H9B H 0.2682 0.0381 0.3338 0.146 Uiso 0.50 1 calc PR
C10 C 0.3737(17) 0.0000 0.257(4) 0.11(8) Uani 1 2 d SD
H10A H 0.4251 0.0000 0.3307 0.215 Uiso 1 2 calc SR
H10B H 0.3839 0.0391 0.2122 0.215 Uiso 0.50 1 calc PR
H10C H 0.3839 -0.0391 0.2122 0.215 Uiso 0.50 1 calc PR
O3 O 0.569(4) 0.096(3) 0.344(4) 0.064(5) Uiso 0.25 1 d P
H3A H 0.5721 0.1109 0.4101 0.295 Uiso 0.25 1 d PR

loop_
_atom_site_aniso_label
_atom_site_aniso_U_11
_atom_site_aniso_U_22
_atom_site_aniso_U_33
_atom_site_aniso_U_23
_atom_site_aniso_U_13
_atom_site_aniso_U_12
Pd1 0.0225(5) 0.0223(3) 0.0219(3) 0.000 0.0059(2) 0.000
N1 0.027(2) 0.0260(15) 0.0260(16) 0.0016(13) 0.0086(14) -0.0008(13)
C1 0.027(3) 0.0292(19) 0.0229(18) 0.0022(15) 0.0081(16) -0.0022(16)
C2 0.027(3) 0.0285(19) 0.0258(18) 0.0028(15) 0.0067(16) 0.0013(16)
C3 0.036(3) 0.040(2) 0.031(2) 0.0019(17) 0.0172(19) 0.0110(19)
C4 0.051(3) 0.039(2) 0.0228(19) 0.0020(17) 0.0115(19) 0.008(2)
C5 0.041(3) 0.031(2) 0.0244(19) 0.0022(16) 0.0033(18) 0.0037(18)
C6 0.022(2) 0.031(2) 0.0274(19) 0.0014(15) 0.0084(16) 0.0007(16)
N2 0.023(2) 0.0392(19) 0.0265(17) 0.0040(14) 0.0106(14) 0.0042(15)
C7 0.024(3) 0.037(2) 0.0280(19) 0.0023(16) 0.0080(17) 0.0003(17)
N3 0.024(2) 0.042(2) 0.0276(17) 0.0052(14) 0.0083(15) 0.0039(15)
C8 0.020(3) 0.035(2) 0.032(2) 0.0041(16) 0.0068(17) 0.0032(17)
N4 0.029(2) 0.0359(19) 0.0271(16) 0.0051(14) 0.0105(15) 0.0026(15)
N5 0.031(3) 0.064(3) 0.0270(18) 0.0138(17) 0.0130(16) 0.0149(19)
N6 0.028(2) 0.051(2) 0.0343(19) 0.0069(16) 0.0131(16) 0.0105(18)
P1 0.082(2) 0.0371(12) 0.0271(11) 0.000 0.0132(12) 0.000
F1 0.098(5) 0.122(5) 0.044(3) 0.000 0.002(3) 0.000
F2 0.141(4) 0.054(2) 0.0522(19) -0.0049(16) 0.035(2) 0.020(2)
O1 0.0279(19) 0.0409(17) 0.0317(15) -0.0007(12) 0.0049(13) -0.0002(13)
O2 0.055(4) 0.091(4) 0.043(3) 0.000 0.012(3) 0.000
C9 0.13(3) 0.10(3) 0.09(3) 0.000 0.06(2) 0.000
C10 0.10(3) 0.1(2) 0.15(6) 0.000 0.09(3) 0.000
O3 0.065(4) 0.071(4) 0.053(3) 0.000 0.022(3) 0.000

loop_
_atom_type_symbol
_atom_type_description
_atom_type_scat_dispersion_real
_atom_type_scat_dispersion_imag
_atom_type_scat_source
C C 0.0181 0.0091 'International Tables Vol C Tables 4.2.6.8 and 6.1.1.4'
H H 0.0000 0.0000 'International Tables Vol C Tables 4.2.6.8 and 6.1.1.4'
N N 0.0311 0.0180 'International Tables Vol C Tables 4.2.6.8 and 6.1.1.4'
O O 0.0492 0.0322 'International Tables Vol C Tables 4.2.6.8 and 6.1.1.4'
F F 0.0727 0.0534 'International Tables Vol C Tables 4.2.6.8 and 6.1.1.4'
P P 0.2955 0.4335 'International Tables Vol C Tables 4.2.6.8 and 6.1.1.4'
Pd Pd 0.1215 3.9337 'International Tables Vol C Tables 4.2.6.8 and 6.1.1.4'

loop_
_geom_angle_atom_site_label_1
_geom_angle_atom_site_label_2
_geom_angle_atom_site_label_3
_geom_angle_site_symmetry_1
_geom_angle_site_symmetry_3
_geom_angle
_geom_angle_publ_flag
N1 PD1 N1 6 2 180.0(3) y
N1 PD1 N1 6 5 90.95(19) y
N1 PD1 N1 2 5 89.05(19) y
N1 PD1 N1 6 . 89.05(19) y
N1 PD1 N1 2 . 90.95(19) y
N1 PD1 N1 5 . 180.0 y
C1 N1 C5 . . 119.3(4) y
C1 N1 PD1 . . 119.4(3) y
C5 N1 PD1 . . 120.9(3) y
N1 C1 C2 . . 122.2(4) y
N1 C1 H1 . . 118.9 ?
C2 C1 H1 . . 118.9 ?
C1 C2 C3 . . 118.5(4) y
C1 C2 C6 . . 119.3(4) y
C3 C2 C6 . . 122.2(4) y
C4 C3 C2 . . 118.9(4) y
C4 C3 H3 . . 120.5 ?
C2 C3 H3 . . 120.5 ?
C5 C4 C3 . . 119.4(4) y
C5 C4 H4 . . 120.3 ?
C3 C4 H4 . . 120.3 ?
N1 C5 C4 . . 121.5(4) y
N1 C5 H5 . . 119.2 ?
C4 C5 H5 . . 119.2 ?
N2 C6 N4 . . 126.7(4) y
N2 C6 C2 . . 116.4(4) y
N4 C6 C2 . . 116.8(4) y
C6 N2 C7 . . 114.4(4) y
N5 C7 N3 . . 118.4(4) y
N5 C7 N2 . . 116.6(4) y
N3 C7 N2 . . 124.9(4) y
C7 N3 C8 . . 114.9(4) y
N6 C8 N3 . . 118.6(4) y
N6 C8 N4 . . 116.6(4) y
N3 C8 N4 . . 124.8(4) y
C6 N4 C8 . . 114.1(3) y
C7 N5 H5A . . 120.0 ?
C7 N5 H5B . . 120.0 ?
H5A N5 H5B . . 120.0 ?
C8 N6 H6A . . 120.0 ?
C8 N6 H6B . . 120.0 ?
H6A N6 H6B . . 120.0 ?
F1 P1 F1 . 5_556 180.000(1) y
F1 P1 F2 . 5_556 88.8(2) y
F1 P1 F2 5_556 5_556 91.2(2) y
F1 P1 F2 . 6 91.2(2) y
F1 P1 F2 5_556 6 88.8(2) y
F2 P1 F2 5_556 6 91.3(3) y
F1 P1 F2 . 2_556 88.8(2) y
F1 P1 F2 5_556 2_556 91.2(2) y
F2 P1 F2 5_556 2_556 88.7(3) y
F2 P1 F2 6 2_556 180.00(18) y
F1 P1 F2 . . 91.2(2) y
F1 P1 F2 5_556 . 88.8(2) y
F2 P1 F2 5_556 . 179.998(1) y
F2 P1 F2 6 . 88.8(3) y
F2 P1 F2 2_556 . 91.2(3) y
H1A O1 H1B . . 107(3) ?
C9 O2 H2A . . 109.5 ?
O2 C9 C10 . . 151(3) y
O2 C9 H9A . . 98.7 ?
C10 C9 H9A . . 98.7 ?
O2 C9 H9B . . 98.7 ?
C10 C9 H9B . . 98.7 ?
H9A C9 H9B . . 103.9 ?
C9 C10 H10A . . 109.5 ?
C9 C10 H10B . . 109.5 ?
H10A C10 H10B . . 109.5 ?
C9 C10 H10C . . 109.5 ?
H10A C10 H10C . . 109.5 ?
H10B C10 H10C . . 109.5 ?

loop_
_geom_bond_atom_site_label_1
_geom_bond_atom_site_label_2
_geom_bond_site_symmetry_2
_geom_bond_distance
_geom_bond_publ_flag
Pd1 N1 6 2.023(4) y
Pd1 N1 2 2.023(4) y
Pd1 N1 5 2.023(4) y
Pd1 N1 . 2.023(4) y
N1 C1 . 1.341(5) y
N1 C5 . 1.351(5) y
C1 C2 . 1.388(6) y
C1 H1 . 0.9500 ?
C2 C3 . 1.396(6) y
C2 C6 . 1.482(5) y
C3 C4 . 1.386(6) y
C3 H3 . 0.9500 ?
C4 C5 . 1.382(7) y
C4 H4 . 0.9500 ?
C5 H5 . 0.9500 ?
C6 N2 . 1.328(5) y
C6 N4 . 1.329(6) y
N2 C7 . 1.359(5) y
C7 N5 . 1.335(6) y
C7 N3 . 1.335(6) y
N3 C8 . 1.348(6) y
C8 N6 . 1.335(6) y
C8 N4 . 1.360(5) y
N5 H5a . 0.8800 ?
N5 H5b . 0.8800 ?
N6 H6a . 0.8800 ?
N6 H6b . 0.8800 ?
P1 F1 . 1.657(6) y
P1 F1 5_556 1.657(6) y
P1 F2 5_556 1.670(3) y
P1 F2 6 1.670(3) y
P1 F2 2_556 1.670(3) y
P1 F2 . 1.670(3) y
O1 H1a . 0.85(2) ?
O1 H1b . 0.85(2) ?
O2 C9 . 1.400(12) y
O2 H2a . 0.8400 ?
C9 C10 . 1.53(2) y
C9 H9a . 0.9900 ?
C9 H9b . 0.9900 ?
C10 H10a . 0.9800 ?
C10 H10b . 0.9800 ?
C10 H10c . 0.9800 ?
O3 H3a . 0.8400 ?

loop_
_geom_hbond_atom_site_label_D
_geom_hbond_atom_site_label_H
_geom_hbond_atom_site_label_A
_geom_hbond_distance_DH
_geom_hbond_distance_HA
_geom_hbond_distance_DA
_geom_hbond_angle_DHA
_geom_hbond_site_symmetry_A
_geom_hbond_publ_flag
N5 H5A O1 0.88 2.06 2.921(5) 165.1 1_454 y
N5 H5B O1 0.88 2.08 2.953(6) 172.5 7 y
N6 H6A N2 0.88 2.48 3.069(6) 124.7 8_455 y
N6 H6A O1 0.88 2.60 3.305(5) 137.9 2 y
N6 H6B N4 0.88 2.26 3.091(6) 157.4 2_455 y
O1 H1A N3 0.85(2) 2.04(3) 2.835(5) 156(6) 2 y
O1 H1B F2 0.85(2) 1.89(2) 2.727(5) 168(5) 3 y
O2 H2A F2 0.84 2.22 2.967(7) 148.2 6 y
O2 H2A F2 0.84 2.22 2.967(7) 148.2 . y
